data_7703236
loop_
_publ_author_name
'Lohrey, Trevor D.'
'Bergman, Robert G.'
'Arnold, John'

_publ_section_title
;
 Controlling dinitrogen functionalization at rhenium through alkali metal
 ion pairing.
;
_journal_issue 48
_journal_name_full 'Dalton transactions (Cambridge, England : 2003)'
_journal_page_first 17936
_journal_page_last 17944
_journal_paper_doi 10.1039/c9dt04489b
_journal_volume 48
_journal_year 2019
_chemical_formula_moiety 'C80 H102 N4 O2 Re2 Zr'
_chemical_formula_sum 'C80 H102 N4 O2 Re2 Zr'
_chemical_formula_weight 1615.27
_chemical_properties_physical Air-sensitive,Moisture-sensitive
_space_group_crystal_system monoclinic
_space_group_IT_number 15
_space_group_name_Hall '-C 2yc'
_space_group_name_H-M_alt 'C 1 2/c 1'
_atom_sites_solution_hydrogens geom
_atom_sites_solution_primary iterative
_atom_sites_solution_secondary difmap
_audit_creation_method SHELXL-2014/7
_audit_update_record
;
2019-07-24 deposited with the CCDC.	2019-11-25 downloaded from the CCDC.
;
_cell_angle_alpha 90
_cell_angle_beta 108.020(2)
_cell_angle_gamma 90
_cell_formula_units_Z 4
_cell_length_a 38.4204(19)
_cell_length_b 10.5896(5)
_cell_length_c 18.2368(8)
_cell_measurement_reflns_used 9863
_cell_measurement_temperature 100(2)
_cell_measurement_theta_max 26.39
_cell_measurement_theta_min 2.23
_cell_volume 7055.8(6)
_computing_cell_refinement 'Bruker SAINT'
_computing_data_collection 'Bruker APEX2'
_computing_data_reduction 'Bruker SAINT'
_computing_molecular_graphics ORTEP-32
_computing_publication_material WinGX
_computing_structure_refinement 'SHELXL-2014/7 (Sheldrick, 2014)'
_computing_structure_solution SHELXT
_diffrn_ambient_temperature 100(2)
_diffrn_detector_area_resol_mean 8.366
_diffrn_measured_fraction_theta_full 1.000
_diffrn_measured_fraction_theta_max 0.993
_diffrn_measurement_device_type 'Bruker APEX-II CCD'
_diffrn_measurement_method '\f and \w scans'
_diffrn_radiation_type MoK\a
_diffrn_radiation_wavelength 0.71073
_diffrn_reflns_av_R_equivalents 0.0475
_diffrn_reflns_av_unetI/netI 0.0361
_diffrn_reflns_Laue_measured_fraction_full 1.000
_diffrn_reflns_Laue_measured_fraction_max 0.993
_diffrn_reflns_limit_h_max 47
_diffrn_reflns_limit_h_min -48
_diffrn_reflns_limit_k_max 11
_diffrn_reflns_limit_k_min -13
_diffrn_reflns_limit_l_max 22
_diffrn_reflns_limit_l_min -22
_diffrn_reflns_number 40509
_diffrn_reflns_point_group_measured_fraction_full 1.000
_diffrn_reflns_point_group_measured_fraction_max 0.993
_diffrn_reflns_theta_full 25.000
_diffrn_reflns_theta_max 26.459
_diffrn_reflns_theta_min 1.115
_diffrn_source 'microfocus sealed tube'
_exptl_absorpt_coefficient_mu 3.617
_exptl_absorpt_correction_T_max 0.7454
_exptl_absorpt_correction_T_min 0.5580
_exptl_absorpt_correction_type multi-scan
_exptl_absorpt_process_details SADABS
_exptl_crystal_colour orange
_exptl_crystal_density_diffrn 1.521
_exptl_crystal_description block
_exptl_crystal_F_000 3264
_exptl_crystal_recrystallization_method 'Re-crystallisation from solvent: hexane'
_exptl_crystal_size_max 0.300
_exptl_crystal_size_mid 0.250
_exptl_crystal_size_min 0.080
_refine_diff_density_max 0.568
_refine_diff_density_min -0.492
_refine_diff_density_rms 0.096
_refine_ls_extinction_method none
_refine_ls_goodness_of_fit_ref 1.029
_refine_ls_hydrogen_treatment constr
_refine_ls_matrix_type full
_refine_ls_number_parameters 412
_refine_ls_number_reflns 7233
_refine_ls_number_restraints 0
_refine_ls_restrained_S_all 1.029
_refine_ls_R_factor_all 0.0296
_refine_ls_R_factor_gt 0.0233
_refine_ls_shift/su_max 0.002
_refine_ls_shift/su_mean 0.000
_refine_ls_structure_factor_coef Fsqd
_refine_ls_weighting_details 'w=1/[\s^2^(Fo^2^)+(0.0157P)^2^+11.0189P] where P=(Fo^2^+2Fc^2^)/3'
_refine_ls_weighting_scheme calc
_refine_ls_wR_factor_gt 0.0474
_refine_ls_wR_factor_ref 0.0497
_reflns_Friedel_coverage 0.000
_reflns_number_gt 6327
_reflns_number_total 7233
_reflns_threshold_expression 'I > 2\s(I)'
_cod_data_source_file c9dt04489b2.cif
_cod_data_source_block shelx_CCDC9
_cod_depositor_comments
;
The following automatic conversions were performed:

data item '_atom_sites_solution_secondary' value 'diffmap' was
changed to 'difmap'.

Automatic conversion script
Id: cif_fix_values 7556 2019-12-06 15:28:31Z antanas 
;
_cod_original_sg_symbol_H-M 'C 2/c'
_cod_database_code 7703236
_shelx_shelxl_version_number 2014/7
_shelx_space_group_comment
;
The symmetry employed for this shelxl refinement is uniquely defined
by the following loop, which should always be used as a source of
symmetry information in preference to the above space-group names.
They are only intended as comments.
;
_shelx_estimated_absorpt_t_min 0.410
_shelx_estimated_absorpt_t_max 0.761

loop_
_space_group_symop_operation_xyz
'x, y, z'
'-x, y, -z+1/2'
'x+1/2, y+1/2, z'
'-x+1/2, y+1/2, -z+1/2'
'-x, -y, -z'
'x, -y, z-1/2'
'-x+1/2, -y+1/2, -z'
'x+1/2, -y+1/2, z-1/2'

loop_
_atom_site_label
_atom_site_type_symbol
_atom_site_fract_x
_atom_site_fract_y
_atom_site_fract_z
_atom_site_U_iso_or_equiv
_atom_site_adp_type
_atom_site_occupancy
_atom_site_site_symmetry_order
_atom_site_calc_flag
_atom_site_refinement_flags_posn
_atom_site_refinement_flags_adp
_atom_site_refinement_flags_occupancy
C1 C 0.43326(8) 0.7534(3) 0.75342(15) 0.0153(6) Uani 1 1 d . . .
C2 C 0.42563(9) 0.5683(3) 0.84981(17) 0.0250(7) Uani 1 1 d . . .
H2 H 0.4485 0.6043 0.8779 0.030 Uiso 1 1 calc R U .
C3 C 0.42026(9) 0.4719(3) 0.79268(18) 0.0257(7) Uani 1 1 d . . .
H3 H 0.4386 0.4339 0.7750 0.031 Uiso 1 1 calc R U .
C4 C 0.38266(9) 0.4439(3) 0.76763(17) 0.0257(7) Uani 1 1 d . . .
H4 H 0.3712 0.3824 0.7300 0.031 Uiso 1 1 calc R U .
C5 C 0.36485(9) 0.5205(3) 0.80663(17) 0.0251(7) Uani 1 1 d . . .
H5 H 0.3394 0.5190 0.8002 0.030 Uiso 1 1 calc R U .
C6 C 0.39095(9) 0.6017(3) 0.85789(17) 0.0250(7) Uani 1 1 d . . .
H6 H 0.3862 0.6649 0.8906 0.030 Uiso 1 1 calc R U .
C7 C 0.51833(9) 0.9589(3) 0.89418(18) 0.0285(8) Uani 1 1 d . . .
H7 H 0.5060 0.9124 0.9232 0.034 Uiso 1 1 calc R U .
C8 C 0.55032(9) 0.9220(3) 0.87849(18) 0.0298(8) Uani 1 1 d . . .
H8 H 0.5634 0.8455 0.8945 0.036 Uiso 1 1 calc R U .
C9 C 0.55965(8) 1.0182(3) 0.83478(19) 0.0305(8) Uani 1 1 d . . .
H9 H 0.5801 1.0179 0.8159 0.037 Uiso 1 1 calc R U .
C10 C 0.53378(9) 1.1140(3) 0.8240(2) 0.0322(8) Uani 1 1 d . . .
H10 H 0.5337 1.1911 0.7973 0.039 Uiso 1 1 calc R U .
C11 C 0.50770(9) 1.0767(3) 0.8594(2) 0.0303(8) Uani 1 1 d . . .
H11 H 0.4866 1.1231 0.8597 0.036 Uiso 1 1 calc R U .
C12 C 0.37982(8) 0.5053(3) 0.59130(15) 0.0155(6) Uani 1 1 d . . .
C13 C 0.34981(8) 0.4217(3) 0.57309(16) 0.0195(6) Uani 1 1 d . . .
C14 C 0.29547(10) 0.3693(4) 0.6193(2) 0.0509(11) Uani 1 1 d . . .
H14A H 0.2909 0.2888 0.5914 0.076 Uiso 1 1 calc R U .
H14B H 0.2723 0.4033 0.6227 0.076 Uiso 1 1 calc R U .
H14C H 0.3123 0.3559 0.6713 0.076 Uiso 1 1 calc R U .
C15 C 0.31230(8) 0.4625(3) 0.57626(19) 0.0290(8) Uani 1 1 d . . .
H15 H 0.3154 0.5450 0.6043 0.035 Uiso 1 1 calc R U .
C16 C 0.28555(11) 0.4828(5) 0.4965(2) 0.0626(13) Uani 1 1 d . . .
H16A H 0.2957 0.5442 0.4684 0.094 Uiso 1 1 calc R U .
H16B H 0.2624 0.5148 0.5009 0.094 Uiso 1 1 calc R U .
H16C H 0.2813 0.4025 0.4684 0.094 Uiso 1 1 calc R U .
C17 C 0.35478(9) 0.2994(3) 0.55024(17) 0.0238(7) Uani 1 1 d . . .
H17 H 0.3348 0.2419 0.5382 0.029 Uiso 1 1 calc R U .
C18 C 0.38797(9) 0.2600(3) 0.54480(17) 0.0259(7) Uani 1 1 d . . .
H18 H 0.3910 0.1758 0.5299 0.031 Uiso 1 1 calc R U .
C19 C 0.41697(8) 0.3436(3) 0.56117(17) 0.0227(7) Uani 1 1 d . . .
H19 H 0.4398 0.3163 0.5566 0.027 Uiso 1 1 calc R U .
C20 C 0.41353(8) 0.4670(3) 0.58417(16) 0.0185(6) Uani 1 1 d . . .
C21 C 0.48040(10) 0.4978(5) 0.6517(3) 0.0735(16) Uani 1 1 d . . .
H21A H 0.4751 0.4533 0.6941 0.110 Uiso 1 1 calc R U .
H21B H 0.4986 0.5638 0.6727 0.110 Uiso 1 1 calc R U .
H21C H 0.4900 0.4378 0.6218 0.110 Uiso 1 1 calc R U .
C22 C 0.44578(8) 0.5570(3) 0.60004(17) 0.0244(7) Uani 1 1 d . . .
H22 H 0.4401 0.6324 0.6274 0.029 Uiso 1 1 calc R U .
C23 C 0.45276(11) 0.6029(4) 0.5270(2) 0.0440(10) Uani 1 1 d . . .
H23A H 0.4589 0.5308 0.4996 0.066 Uiso 1 1 calc R U .
H23B H 0.4732 0.6629 0.5405 0.066 Uiso 1 1 calc R U .
H23C H 0.4308 0.6446 0.4939 0.066 Uiso 1 1 calc R U .
C24 C 0.35631(10) 0.6959(3) 0.48195(17) 0.0323(8) Uani 1 1 d . . .
H24A H 0.3587 0.6056 0.4729 0.049 Uiso 1 1 calc R U .
H24B H 0.3751 0.7429 0.4672 0.049 Uiso 1 1 calc R U .
H24C H 0.3320 0.7250 0.4510 0.049 Uiso 1 1 calc R U .
C25 C 0.36114(8) 0.7179(3) 0.56629(16) 0.0179(6) Uani 1 1 d . . .
C26 C 0.34996(8) 0.8365(3) 0.58485(17) 0.0195(6) Uani 1 1 d . . .
H26 H 0.3472 0.9011 0.5474 0.023 Uiso 1 1 calc R U .
C27 C 0.34242(8) 0.8698(3) 0.65239(17) 0.0179(6) Uani 1 1 d . . .
C28 C 0.32156(9) 0.9930(3) 0.64856(18) 0.0262(7) Uani 1 1 d . . .
H28A H 0.3091 0.9926 0.6880 0.039 Uiso 1 1 calc R U .
H28B H 0.3034 1.0016 0.5975 0.039 Uiso 1 1 calc R U .
H28C H 0.3387 1.0640 0.6577 0.039 Uiso 1 1 calc R U .
C29 C 0.33871(8) 0.8379(2) 0.77837(16) 0.0161(6) Uani 1 1 d . . .
C30 C 0.30586(8) 0.7838(3) 0.78275(17) 0.0187(6) Uani 1 1 d . . .
C31 C 0.26419(10) 0.5917(3) 0.7586(2) 0.0371(9) Uani 1 1 d . . .
H31A H 0.2813 0.5569 0.8059 0.056 Uiso 1 1 calc R U .
H31B H 0.2550 0.5234 0.7214 0.056 Uiso 1 1 calc R U .
H31C H 0.2437 0.6321 0.7706 0.056 Uiso 1 1 calc R U .
C32 C 0.28408(8) 0.6899(3) 0.72392(18) 0.0238(7) Uani 1 1 d . . .
H32 H 0.3017 0.6433 0.7033 0.029 Uiso 1 1 calc R U .
C33 C 0.25597(9) 0.7548(3) 0.6553(2) 0.0387(9) Uani 1 1 d . . .
H33A H 0.2393 0.8064 0.6741 0.058 Uiso 1 1 calc R U .
H33B H 0.2419 0.6906 0.6197 0.058 Uiso 1 1 calc R U .
H33C H 0.2688 0.8089 0.6284 0.058 Uiso 1 1 calc R U .
C34 C 0.29304(8) 0.8211(3) 0.84332(17) 0.0216(7) Uani 1 1 d . . .
H34 H 0.2712 0.7844 0.8478 0.026 Uiso 1 1 calc R U .
C35 C 0.31124(8) 0.9097(3) 0.89667(17) 0.0217(7) Uani 1 1 d . . .
H35 H 0.3017 0.9351 0.9366 0.026 Uiso 1 1 calc R U .
C36 C 0.34333(8) 0.9613(3) 0.89190(17) 0.0204(6) Uani 1 1 d . . .
H36 H 0.3558 1.0222 0.9289 0.024 Uiso 1 1 calc R U .
C37 C 0.35792(8) 0.9259(3) 0.83378(16) 0.0181(6) Uani 1 1 d . . .
C38 C 0.39112(10) 1.1272(3) 0.8204(2) 0.0347(8) Uani 1 1 d . . .
H38A H 0.3709 1.1462 0.7736 0.052 Uiso 1 1 calc R U .
H38B H 0.4141 1.1591 0.8146 0.052 Uiso 1 1 calc R U .
H38C H 0.3866 1.1677 0.8648 0.052 Uiso 1 1 calc R U .
C39 C 0.39393(8) 0.9839(3) 0.83283(17) 0.0216(7) Uani 1 1 d . . .
H39 H 0.4006 0.9457 0.7888 0.026 Uiso 1 1 calc R U .
C40 C 0.42430(9) 0.9514(3) 0.90699(18) 0.0297(8) Uani 1 1 d . . .
H40A H 0.4178 0.9834 0.9514 0.044 Uiso 1 1 calc R U .
H40B H 0.4473 0.9904 0.9059 0.044 Uiso 1 1 calc R U .
H40C H 0.4274 0.8595 0.9112 0.044 Uiso 1 1 calc R U .
N1 N 0.37569(6) 0.6302(2) 0.61889(13) 0.0141(5) Uani 1 1 d . . .
N2 N 0.35243(6) 0.8007(2) 0.71642(13) 0.0151(5) Uani 1 1 d . . .
O1 O 0.46506(5) 0.80357(18) 0.77735(11) 0.0190(4) Uani 1 1 d . . .
Zr1 Zr 0.5000 0.92810(4) 0.7500 0.01675(9) Uani 1 2 d S T P
Re1 Re 0.39388(2) 0.65679(2) 0.74222(2) 0.01311(4) Uani 1 1 d . . .

loop_
_atom_site_aniso_label
_atom_site_aniso_U_11
_atom_site_aniso_U_22
_atom_site_aniso_U_33
_atom_site_aniso_U_23
_atom_site_aniso_U_13
_atom_site_aniso_U_12
C1 0.0232(16) 0.0107(14) 0.0119(14) 0.0010(12) 0.0053(12) 0.0041(12)
C2 0.0289(18) 0.0248(17) 0.0151(15) 0.0092(14) -0.0024(14) -0.0026(14)
C3 0.0367(19) 0.0153(16) 0.0266(17) 0.0061(14) 0.0121(15) 0.0067(14)
C4 0.042(2) 0.0114(15) 0.0179(16) 0.0030(13) 0.0013(15) -0.0041(14)
C5 0.0267(17) 0.0225(17) 0.0251(17) 0.0155(14) 0.0064(14) -0.0020(14)
C6 0.041(2) 0.0191(16) 0.0165(16) 0.0037(13) 0.0115(15) 0.0031(14)
C7 0.0279(18) 0.0325(19) 0.0215(17) -0.0116(15) 0.0021(14) -0.0032(15)
C8 0.0258(18) 0.0327(19) 0.0227(17) -0.0125(15) -0.0047(14) 0.0036(15)
C9 0.0184(16) 0.034(2) 0.038(2) -0.0188(17) 0.0072(15) -0.0069(14)
C10 0.0280(19) 0.0203(17) 0.045(2) -0.0120(16) 0.0065(17) -0.0093(14)
C11 0.0208(17) 0.0260(18) 0.042(2) -0.0174(16) 0.0066(15) -0.0024(14)
C12 0.0240(16) 0.0113(14) 0.0101(14) 0.0015(11) 0.0038(12) 0.0015(12)
C13 0.0234(16) 0.0204(16) 0.0153(15) -0.0037(13) 0.0070(13) -0.0022(13)
C14 0.027(2) 0.074(3) 0.055(3) 0.010(2) 0.0169(19) -0.0119(19)
C15 0.0252(17) 0.0255(18) 0.039(2) -0.0116(16) 0.0143(16) -0.0064(14)
C16 0.036(2) 0.087(3) 0.066(3) 0.031(3) 0.017(2) 0.024(2)
C17 0.0351(19) 0.0176(16) 0.0183(16) -0.0021(13) 0.0077(14) -0.0076(14)
C18 0.043(2) 0.0134(16) 0.0199(16) -0.0007(13) 0.0075(15) 0.0047(14)
C19 0.0248(17) 0.0260(17) 0.0160(15) 0.0006(13) 0.0045(13) 0.0097(14)
C20 0.0224(16) 0.0200(16) 0.0116(14) 0.0009(12) 0.0031(12) 0.0019(13)
C21 0.026(2) 0.102(4) 0.079(3) 0.041(3) -0.005(2) -0.023(2)
C22 0.0221(16) 0.0326(18) 0.0213(16) -0.0080(14) 0.0107(14) -0.0023(14)
C23 0.056(3) 0.042(2) 0.033(2) -0.0034(18) 0.0134(19) -0.0265(19)
C24 0.054(2) 0.0282(18) 0.0143(16) 0.0050(14) 0.0100(16) 0.0087(16)
C25 0.0185(15) 0.0201(16) 0.0157(15) 0.0022(13) 0.0060(12) -0.0024(12)
C26 0.0239(16) 0.0178(16) 0.0168(15) 0.0060(13) 0.0063(13) 0.0017(12)
C27 0.0175(15) 0.0155(15) 0.0200(16) 0.0032(12) 0.0049(13) 0.0004(12)
C28 0.0320(18) 0.0190(17) 0.0277(18) 0.0053(14) 0.0094(15) 0.0097(14)
C29 0.0194(15) 0.0122(14) 0.0170(15) 0.0036(12) 0.0062(12) 0.0052(12)
C30 0.0239(16) 0.0116(15) 0.0207(16) 0.0011(12) 0.0072(13) 0.0044(12)
C31 0.036(2) 0.034(2) 0.050(2) -0.0124(18) 0.0254(18) -0.0121(16)
C32 0.0205(16) 0.0225(17) 0.0303(18) -0.0060(14) 0.0105(14) -0.0022(13)
C33 0.030(2) 0.041(2) 0.039(2) -0.0070(18) 0.0019(17) 0.0001(16)
C34 0.0198(16) 0.0201(16) 0.0273(17) 0.0035(14) 0.0109(14) 0.0031(12)
C35 0.0256(17) 0.0222(17) 0.0204(16) 0.0023(13) 0.0114(14) 0.0068(13)
C36 0.0265(17) 0.0157(15) 0.0187(15) -0.0020(13) 0.0064(13) 0.0041(13)
C37 0.0242(16) 0.0111(14) 0.0201(16) 0.0003(12) 0.0083(13) 0.0042(12)
C38 0.046(2) 0.0204(18) 0.045(2) -0.0023(16) 0.0255(19) -0.0034(16)
C39 0.0312(18) 0.0141(15) 0.0227(16) -0.0031(13) 0.0128(14) -0.0010(13)
C40 0.0256(18) 0.035(2) 0.0285(18) -0.0063(16) 0.0087(15) -0.0088(15)
N1 0.0169(12) 0.0111(12) 0.0140(12) -0.0012(10) 0.0045(10) -0.0003(9)
N2 0.0191(13) 0.0123(12) 0.0148(12) -0.0013(10) 0.0065(10) 0.0010(10)
O1 0.0168(11) 0.0177(10) 0.0214(11) 0.0006(9) 0.0042(9) -0.0016(8)
Zr1 0.0153(2) 0.0122(2) 0.0205(2) 0.000 0.00228(17) 0.000
Re1 0.01674(6) 0.01039(6) 0.01162(6) 0.00061(5) 0.00356(5) 0.00011(5)

loop_
_atom_type_symbol
_atom_type_description
_atom_type_scat_dispersion_real
_atom_type_scat_dispersion_imag
_atom_type_scat_source
C C 0.0033 0.0016 'International Tables Vol C Tables 4.2.6.8 and 6.1.1.4'
H H 0.0000 0.0000 'International Tables Vol C Tables 4.2.6.8 and 6.1.1.4'
N N 0.0061 0.0033 'International Tables Vol C Tables 4.2.6.8 and 6.1.1.4'
O O 0.0106 0.0060 'International Tables Vol C Tables 4.2.6.8 and 6.1.1.4'
Zr Zr -2.9673 0.5597 'International Tables Vol C Tables 4.2.6.8 and 6.1.1.4'
Re Re -1.0185 7.2310 'International Tables Vol C Tables 4.2.6.8 and 6.1.1.4'

loop_
_geom_angle_atom_site_label_1
_geom_angle_atom_site_label_2
_geom_angle_atom_site_label_3
_geom_angle
_geom_angle_site_symmetry_1
_geom_angle_site_symmetry_3
O1 C1 Re1 164.5(2) . .
C3 C2 C6 108.9(3) . .
C3 C2 Re1 74.68(17) . .
C6 C2 Re1 72.90(17) . .
C3 C2 H2 125.6 . .
C6 C2 H2 125.6 . .
Re1 C2 H2 118.7 . .
C4 C3 C2 106.9(3) . .
C4 C3 Re1 76.37(17) . .
C2 C3 Re1 67.90(16) . .
C4 C3 H3 126.6 . .
C2 C3 H3 126.6 . .
Re1 C3 H3 120.9 . .
C5 C4 C3 109.3(3) . .
C5 C4 Re1 72.13(17) . .
C3 C4 Re1 68.40(16) . .
C5 C4 H4 125.4 . .
C3 C4 H4 125.4 . .
Re1 C4 H4 125.7 . .
C4 C5 C6 109.2(3) . .
C4 C5 Re1 73.59(17) . .
C6 C5 Re1 67.12(16) . .
C4 C5 H5 125.4 . .
C6 C5 H5 125.4 . .
Re1 C5 H5 125.4 . .
C5 C6 C2 105.8(3) . .
C5 C6 Re1 76.61(17) . .
C2 C6 Re1 69.21(16) . .
C5 C6 H6 127.1 . .
C2 C6 H6 127.1 . .
Re1 C6 H6 119.1 . .
C11 C7 C8 107.9(3) . .
C11 C7 Zr1 72.25(18) . .
C8 C7 Zr1 74.39(18) . .
C11 C7 H7 126.1 . .
C8 C7 H7 126.1 . .
Zr1 C7 H7 119.2 . .
C7 C8 C9 107.8(3) . .
C7 C8 Zr1 73.46(18) . .
C9 C8 Zr1 73.31(18) . .
C7 C8 H8 126.1 . .
C9 C8 H8 126.1 . .
Zr1 C8 H8 119.1 . .
C10 C9 C8 108.2(3) . .
C10 C9 Zr1 73.43(18) . .
C8 C9 Zr1 74.38(18) . .
C10 C9 H9 125.9 . .
C8 C9 H9 125.9 . .
Zr1 C9 H9 118.2 . .
C9 C10 C11 108.0(3) . .
C9 C10 Zr1 74.48(18) . .
C11 C10 Zr1 72.73(18) . .
C9 C10 H10 126.0 . .
C11 C10 H10 126.0 . .
Zr1 C10 H10 118.7 . .
C7 C11 C10 108.0(3) . .
C7 C11 Zr1 75.28(17) . .
C10 C11 Zr1 74.57(18) . .
C7 C11 H11 126.0 . .
C10 C11 H11 126.0 . .
Zr1 C11 H11 116.3 . .
C20 C12 C13 120.6(3) . .
C20 C12 N1 120.2(2) . .
C13 C12 N1 119.2(2) . .
C17 C13 C12 118.5(3) . .
C17 C13 C15 119.7(3) . .
C12 C13 C15 121.8(3) . .
C15 C14 H14A 109.5 . .
C15 C14 H14B 109.5 . .
H14A C14 H14B 109.5 . .
C15 C14 H14C 109.5 . .
H14A C14 H14C 109.5 . .
H14B C14 H14C 109.5 . .
C16 C15 C13 111.9(3) . .
C16 C15 C14 108.4(3) . .
C13 C15 C14 113.1(3) . .
C16 C15 H15 107.7 . .
C13 C15 H15 107.7 . .
C14 C15 H15 107.7 . .
C15 C16 H16A 109.5 . .
C15 C16 H16B 109.5 . .
H16A C16 H16B 109.5 . .
C15 C16 H16C 109.5 . .
H16A C16 H16C 109.5 . .
H16B C16 H16C 109.5 . .
C18 C17 C13 121.4(3) . .
C18 C17 H17 119.3 . .
C13 C17 H17 119.3 . .
C17 C18 C19 119.6(3) . .
C17 C18 H18 120.2 . .
C19 C18 H18 120.2 . .
C18 C19 C20 121.4(3) . .
C18 C19 H19 119.3 . .
C20 C19 H19 119.3 . .
C19 C20 C12 118.5(3) . .
C19 C20 C22 119.9(3) . .
C12 C20 C22 121.6(3) . .
C22 C21 H21A 109.5 . .
C22 C21 H21B 109.5 . .
H21A C21 H21B 109.5 . .
C22 C21 H21C 109.5 . .
H21A C21 H21C 109.5 . .
H21B C21 H21C 109.5 . .
C21 C22 C23 108.7(3) . .
C21 C22 C20 111.6(3) . .
C23 C22 C20 112.9(3) . .
C21 C22 H22 107.8 . .
C23 C22 H22 107.8 . .
C20 C22 H22 107.8 . .
C22 C23 H23A 109.5 . .
C22 C23 H23B 109.5 . .
H23A C23 H23B 109.5 . .
C22 C23 H23C 109.5 . .
H23A C23 H23C 109.5 . .
H23B C23 H23C 109.5 . .
C25 C24 H24A 109.5 . .
C25 C24 H24B 109.5 . .
H24A C24 H24B 109.5 . .
C25 C24 H24C 109.5 . .
H24A C24 H24C 109.5 . .
H24B C24 H24C 109.5 . .
N1 C25 C26 122.9(3) . .
N1 C25 C24 121.4(3) . .
C26 C25 C24 115.7(3) . .
C27 C26 C25 127.1(3) . .
C27 C26 H26 116.5 . .
C25 C26 H26 116.5 . .
N2 C27 C26 123.6(3) . .
N2 C27 C28 121.1(3) . .
C26 C27 C28 115.3(3) . .
C27 C28 H28A 109.5 . .
C27 C28 H28B 109.5 . .
H28A C28 H28B 109.5 . .
C27 C28 H28C 109.5 . .
H28A C28 H28C 109.5 . .
H28B C28 H28C 109.5 . .
C37 C29 C30 120.6(3) . .
C37 C29 N2 120.5(2) . .
C30 C29 N2 118.9(2) . .
C34 C30 C29 118.0(3) . .
C34 C30 C32 119.6(3) . .
C29 C30 C32 122.4(3) . .
C32 C31 H31A 109.5 . .
C32 C31 H31B 109.5 . .
H31A C31 H31B 109.5 . .
C32 C31 H31C 109.5 . .
H31A C31 H31C 109.5 . .
H31B C31 H31C 109.5 . .
C30 C32 C31 112.9(3) . .
C30 C32 C33 112.2(3) . .
C31 C32 C33 108.9(3) . .
C30 C32 H32 107.5 . .
C31 C32 H32 107.5 . .
C33 C32 H32 107.5 . .
C32 C33 H33A 109.5 . .
C32 C33 H33B 109.5 . .
H33A C33 H33B 109.5 . .
C32 C33 H33C 109.5 . .
H33A C33 H33C 109.5 . .
H33B C33 H33C 109.5 . .
C35 C34 C30 121.7(3) . .
C35 C34 H34 119.2 . .
C30 C34 H34 119.2 . .
C36 C35 C34 119.7(3) . .
C36 C35 H35 120.2 . .
C34 C35 H35 120.2 . .
C35 C36 C37 121.3(3) . .
C35 C36 H36 119.3 . .
C37 C36 H36 119.3 . .
C36 C37 C29 118.7(3) . .
C36 C37 C39 118.8(3) . .
C29 C37 C39 122.5(2) . .
C39 C38 H38A 109.5 . .
C39 C38 H38B 109.5 . .
H38A C38 H38B 109.5 . .
C39 C38 H38C 109.5 . .
H38A C38 H38C 109.5 . .
H38B C38 H38C 109.5 . .
C37 C39 C40 110.4(2) . .
C37 C39 C38 112.3(2) . .
C40 C39 C38 110.7(3) . .
C37 C39 H39 107.8 . .
C40 C39 H39 107.8 . .
C38 C39 H39 107.8 . .
C39 C40 H40A 109.5 . .
C39 C40 H40B 109.5 . .
H40A C40 H40B 109.5 . .
C39 C40 H40C 109.5 . .
H40A C40 H40C 109.5 . .
H40B C40 H40C 109.5 . .
C25 N1 C12 117.2(2) . .
C25 N1 Re1 126.17(18) . .
C12 N1 Re1 116.65(17) . .
C27 N2 C29 117.5(2) . .
C27 N2 Re1 125.16(18) . .
C29 N2 Re1 116.64(17) . .
C1 O1 Zr1 144.34(18) . .
O1 Zr1 O1 99.95(11) . 2_656
O1 Zr1 C11 132.69(9) . 2_656
O1 Zr1 C11 97.83(9) 2_656 2_656
O1 Zr1 C11 97.83(9) . .
O1 Zr1 C11 132.69(9) 2_656 .
C11 Zr1 C11 101.46(16) 2_656 .
O1 Zr1 C10 129.97(10) . .
O1 Zr1 C10 111.51(9) 2_656 .
C11 Zr1 C10 81.28(12) 2_656 .
C11 Zr1 C10 32.70(10) . .
O1 Zr1 C10 111.51(9) . 2_656
O1 Zr1 C10 129.97(10) 2_656 2_656
C11 Zr1 C10 32.70(10) 2_656 2_656
C11 Zr1 C10 81.28(12) . 2_656
C10 Zr1 C10 76.65(17) . 2_656
O1 Zr1 C9 81.57(9) . 2_656
O1 Zr1 C9 129.30(10) 2_656 2_656
C11 Zr1 C9 53.73(10) 2_656 2_656
C11 Zr1 C9 96.46(11) . 2_656
C10 Zr1 C9 104.68(12) . 2_656
C10 Zr1 C9 32.09(10) 2_656 2_656
O1 Zr1 C9 129.30(10) . .
O1 Zr1 C9 81.57(9) 2_656 .
C11 Zr1 C9 96.46(11) 2_656 .
C11 Zr1 C9 53.73(10) . .
C10 Zr1 C9 32.09(10) . .
C10 Zr1 C9 104.68(12) 2_656 .
C9 Zr1 C9 135.53(16) 2_656 .
O1 Zr1 C7 110.12(9) . 2_656
O1 Zr1 C7 79.77(9) 2_656 2_656
C11 Zr1 C7 32.47(11) 2_656 2_656
C11 Zr1 C7 132.83(12) . 2_656
C10 Zr1 C7 112.95(12) . 2_656
C10 Zr1 C7 53.64(11) 2_656 2_656
C9 Zr1 C7 53.46(11) 2_656 2_656
C9 Zr1 C7 119.83(11) . 2_656
O1 Zr1 C7 79.77(9) . .
O1 Zr1 C7 110.12(9) 2_656 .
C11 Zr1 C7 132.83(12) 2_656 .
C11 Zr1 C7 32.47(11) . .
C10 Zr1 C7 53.64(11) . .
C10 Zr1 C7 112.95(11) 2_656 .
C9 Zr1 C7 119.83(11) 2_656 .
C9 Zr1 C7 53.47(11) . .
C7 Zr1 C7 165.13(15) 2_656 .
O1 Zr1 C8 97.36(10) . .
O1 Zr1 C8 80.73(9) 2_656 .
C11 Zr1 C8 128.71(11) 2_656 .
C11 Zr1 C8 53.63(11) . .
C10 Zr1 C8 53.38(11) . .
C10 Zr1 C8 129.54(12) 2_656 .
C9 Zr1 C8 149.84(11) 2_656 .
C9 Zr1 C8 32.31(11) . .
C7 Zr1 C8 148.57(10) 2_656 .
C7 Zr1 C8 32.16(10) . .
O1 Zr1 C8 80.73(9) . 2_656
O1 Zr1 C8 97.36(10) 2_656 2_656
C11 Zr1 C8 53.63(11) 2_656 2_656
C11 Zr1 C8 128.71(11) . 2_656
C10 Zr1 C8 129.54(12) . 2_656
C10 Zr1 C8 53.39(11) 2_656 2_656
C9 Zr1 C8 32.30(11) 2_656 2_656
C9 Zr1 C8 149.84(11) . 2_656
C7 Zr1 C8 32.16(10) 2_656 2_656
C7 Zr1 C8 148.56(10) . 2_656
C8 Zr1 C8 177.06(16) . 2_656
C1 Re1 N2 99.40(11) . .
C1 Re1 N1 100.59(10) . .
N2 Re1 N1 83.40(8) . .
C1 Re1 C2 85.68(12) . .
N2 Re1 C2 132.35(10) . .
N1 Re1 C2 142.59(10) . .
C1 Re1 C6 109.35(12) . .
N2 Re1 C6 98.16(10) . .
N1 Re1 C6 149.24(10) . .
C2 Re1 C6 37.89(11) . .
C1 Re1 C3 101.07(12) . .
N2 Re1 C3 155.53(10) . .
N1 Re1 C3 105.71(10) . .
C2 Re1 C3 37.43(11) . .
C6 Re1 C3 62.34(11) . .
C1 Re1 C5 144.26(11) . .
N2 Re1 C5 96.36(10) . .
N1 Re1 C5 112.98(10) . .
C2 Re1 C5 60.33(11) . .
C6 Re1 C5 36.26(11) . .
C3 Re1 C5 59.19(11) . .
C1 Re1 C4 136.26(12) . .
N2 Re1 C4 123.40(10) . .
N1 Re1 C4 93.44(9) . .
C2 Re1 C4 59.92(11) . .
C6 Re1 C4 59.95(11) . .
C3 Re1 C4 35.23(11) . .
C5 Re1 C4 34.28(11) . .

loop_
_geom_bond_atom_site_label_1
_geom_bond_atom_site_label_2
_geom_bond_distance
_geom_bond_site_symmetry_2
C1 O1 1.279(3) .
C1 Re1 1.785(3) .
C2 C3 1.427(4) .
C2 C6 1.430(4) .
C2 Re1 2.176(3) .
C2 H2 0.9500 .
C3 C4 1.405(4) .
C3 Re1 2.265(3) .
C3 H3 0.9500 .
C4 C5 1.390(4) .
C4 Re1 2.368(3) .
C4 H4 0.9500 .
C5 C6 1.428(4) .
C5 Re1 2.349(3) .
C5 H5 0.9500 .
C6 Re1 2.225(3) .
C6 H6 0.9500 .
C7 C11 1.401(5) .
C7 C8 1.401(4) .
C7 Zr1 2.524(3) .
C7 H7 0.9500 .
C8 C9 1.407(5) .
C8 Zr1 2.536(3) .
C8 H8 0.9500 .
C9 C10 1.391(4) .
C9 Zr1 2.522(3) .
C9 H9 0.9500 .
C10 C11 1.406(5) .
C10 Zr1 2.509(3) .
C10 H10 0.9500 .
C11 Zr1 2.485(3) .
C11 H11 0.9500 .
C12 C20 1.401(4) .
C12 C13 1.409(4) .
C12 N1 1.441(3) .
C13 C17 1.392(4) .
C13 C15 1.523(4) .
C14 C15 1.524(5) .
C14 H14A 0.9800 .
C14 H14B 0.9800 .
C14 H14C 0.9800 .
C15 C16 1.515(5) .
C15 H15 1.0000 .
C16 H16A 0.9800 .
C16 H16B 0.9800 .
C16 H16C 0.9800 .
C17 C18 1.374(4) .
C17 H17 0.9500 .
C18 C19 1.382(4) .
C18 H18 0.9500 .
C19 C20 1.390(4) .
C19 H19 0.9500 .
C20 C22 1.519(4) .
C21 C22 1.508(5) .
C21 H21A 0.9800 .
C21 H21B 0.9800 .
C21 H21C 0.9800 .
C22 C23 1.517(4) .
C22 H22 1.0000 .
C23 H23A 0.9800 .
C23 H23B 0.9800 .
C23 H23C 0.9800 .
C24 C25 1.509(4) .
C24 H24A 0.9800 .
C24 H24B 0.9800 .
C24 H24C 0.9800 .
C25 N1 1.328(4) .
C25 C26 1.402(4) .
C26 C27 1.395(4) .
C26 H26 0.9500 .
C27 N2 1.330(4) .
C27 C28 1.521(4) .
C28 H28A 0.9800 .
C28 H28B 0.9800 .
C28 H28C 0.9800 .
C29 C37 1.404(4) .
C29 C30 1.411(4) .
C29 N2 1.441(3) .
C30 C34 1.399(4) .
C30 C32 1.512(4) .
C31 C32 1.538(4) .
C31 H31A 0.9800 .
C31 H31B 0.9800 .
C31 H31C 0.9800 .
C32 C33 1.539(4) .
C32 H32 1.0000 .
C33 H33A 0.9800 .
C33 H33B 0.9800 .
C33 H33C 0.9800 .
C34 C35 1.376(4) .
C34 H34 0.9500 .
C35 C36 1.376(4) .
C35 H35 0.9500 .
C36 C37 1.395(4) .
C36 H36 0.9500 .
C37 C39 1.519(4) .
C38 C39 1.533(4) .
C38 H38A 0.9800 .
C38 H38B 0.9800 .
C38 H38C 0.9800 .
C39 C40 1.527(4) .
C39 H39 1.0000 .
C40 H40A 0.9800 .
C40 H40B 0.9800 .
C40 H40C 0.9800 .
N1 Re1 2.157(2) .
N2 Re1 2.149(2) .
O1 Zr1 2.0505(19) .
Zr1 O1 2.0505(19) 2_656
Zr1 C11 2.485(3) 2_656
Zr1 C10 2.509(3) 2_656
Zr1 C9 2.522(3) 2_656
Zr1 C7 2.524(3) 2_656
Zr1 C8 2.536(3) 2_656
